data_4334857
loop_
_publ_author_name
'Luca Rigamonti'
'Marco Piccioli'
'Luigi Malavolti'
'Lorenzo Poggini'
'Matteo Mannini'
'Federico Totti'
'Brunetto Cortigiani'
'Agnese Magnani'
'Roberta Sessoli'
'Andrea Cornia'

_publ_contact_author 'Cornia, Andrea'
_publ_contact_author_email acornia@unimore.it
_publ_section_title
;
 Enhanced Vapor-Phase Processing in Fluorinated Fe4 Single-Molecule
 Magnets
;
_journal_name_full 'Inorganic Chemistry'
_journal_page_first 5897
_journal_page_last 5905
_journal_paper_doi 10.1021/ic400037c
_journal_volume 52
_journal_year 2013
_chemical_compound_source synthesis
_chemical_formula_iupac '[Fe2(C2H5O)2(C8H10F3O2)4]'
_chemical_formula_moiety 'C36 H50 F12 Fe2 O10'
_chemical_formula_sum 'C36 H50 F12 Fe2 O10'
_chemical_formula_weight 982.46
_chemical_name_systematic
;
 ?
;
_space_group_IT_number 2
_symmetry_cell_setting triclinic
_symmetry_Int_Tables_number 2
_symmetry_space_group_name_Hall '-P 1'
_symmetry_space_group_name_H-M 'P -1'
_atom_sites_solution_hydrogens geom
_atom_sites_solution_primary direct
_atom_sites_solution_secondary difmap
_audit_creation_method SHELXL-97
_cell_angle_alpha 67.7850(14)
_cell_angle_beta 89.1974(15)
_cell_angle_gamma 80.9034(15)
_cell_formula_units_Z 1
_cell_length_a 8.7808(4)
_cell_length_b 10.5584(4)
_cell_length_c 13.6098(6)
_cell_measurement_reflns_used 9863
_cell_measurement_temperature 140(2)
_cell_measurement_theta_max 27.47
_cell_measurement_theta_min 2.11
_cell_volume 1151.98(9)
_computing_cell_refinement 'Bruker-Nonius X8APEX package'
_computing_data_collection 'Bruker-Nonius X8APEX package'
_computing_data_reduction 'Bruker-Nonius X8APEX package'
_computing_molecular_graphics 'MERCURY (Macrae, 2008)'
_computing_publication_material 'WINGX publication routines v1.80.05 (Farrugia, 1999)'
_computing_structure_refinement 'SHELXL-97 (Sheldrick, 2008)'
_computing_structure_solution 'SIR92 (Altomare, 1993)'
_diffrn_ambient_temperature 140(2)
_diffrn_detector_area_resol_mean 66
_diffrn_measured_fraction_theta_full 0.993
_diffrn_measured_fraction_theta_max 0.993
_diffrn_measurement_device_type 'Bruker X8APEX four-circle diffractometer'
_diffrn_measurement_method 'phi and omega scans'
_diffrn_radiation_monochromator graphite
_diffrn_radiation_source 'fine-focus sealed tube'
_diffrn_radiation_type MoK\a
_diffrn_radiation_wavelength 0.71073
_diffrn_reflns_av_R_equivalents 0.0260
_diffrn_reflns_av_sigmaI/netI 0.0229
_diffrn_reflns_limit_h_max 11
_diffrn_reflns_limit_h_min -11
_diffrn_reflns_limit_k_max 13
_diffrn_reflns_limit_k_min -13
_diffrn_reflns_limit_l_max 17
_diffrn_reflns_limit_l_min -17
_diffrn_reflns_number 23381
_diffrn_reflns_theta_full 27.49
_diffrn_reflns_theta_max 27.49
_diffrn_reflns_theta_min 2.11
_exptl_absorpt_coefficient_mu 0.726
_exptl_absorpt_correction_T_max 0.8450
_exptl_absorpt_correction_T_min 0.7501
_exptl_absorpt_correction_type multi-scan
_exptl_absorpt_process_details
;
SADABS - Bruker Nonius area detector scaling 
and absorption correction - V2.10
;
_exptl_crystal_colour red-orange
_exptl_crystal_density_diffrn 1.416
_exptl_crystal_description blocks
_exptl_crystal_F_000 506
_exptl_crystal_size_max 0.42
_exptl_crystal_size_mid 0.35
_exptl_crystal_size_min 0.24
_refine_diff_density_max 0.595
_refine_diff_density_min -0.377
_refine_diff_density_rms 0.059
_refine_ls_extinction_method none
_refine_ls_goodness_of_fit_ref 1.034
_refine_ls_hydrogen_treatment mixed
_refine_ls_matrix_type full
_refine_ls_number_parameters 294
_refine_ls_number_reflns 5257
_refine_ls_number_restraints 0
_refine_ls_restrained_S_all 1.034
_refine_ls_R_factor_all 0.0463
_refine_ls_R_factor_gt 0.0368
_refine_ls_shift/su_max 0.000
_refine_ls_shift/su_mean 0.000
_refine_ls_structure_factor_coef Fsqd
_refine_ls_weighting_details 'calc w=1/[\s^2^(Fo^2^)+(0.0567P)^2^+0.5799P] where P=(Fo^2^+2Fc^2^)/3'
_refine_ls_weighting_scheme calc
_refine_ls_wR_factor_gt 0.0988
_refine_ls_wR_factor_ref 0.1042
_reflns_number_gt 4424
_reflns_number_total 5257
_reflns_threshold_expression >2sigma(I)
_cod_data_source_file ic400037c_si_002.cif
_cod_data_source_block 120112mpa_2_work4
_cod_database_code 4334857

loop_
_symmetry_equiv_pos_as_xyz
'x, y, z'
'-x, -y, -z'

loop_
_atom_site_label
_atom_site_type_symbol
_atom_site_fract_x
_atom_site_fract_y
_atom_site_fract_z
_atom_site_U_iso_or_equiv
_atom_site_adp_type
_atom_site_occupancy
_atom_site_symmetry_multiplicity
_atom_site_calc_flag
_atom_site_refinement_flags
Fe1 Fe 0.49245(3) 0.06209(3) 0.37831(2) 0.02625(9) Uani 1 1 d .
O1 O 0.62516(14) 0.03699(13) 0.50013(10) 0.0267(3) Uani 1 1 d .
O2 O 0.61272(16) -0.10466(14) 0.35839(11) 0.0341(3) Uani 1 1 d .
O3 O 0.34039(16) 0.06438(15) 0.26837(11) 0.0346(3) Uani 1 1 d .
O4 O 0.61966(16) 0.17938(15) 0.26954(11) 0.0350(3) Uani 1 1 d .
O5 O 0.35719(15) 0.24236(13) 0.36466(10) 0.0296(3) Uani 1 1 d .
F1 F 0.85248(19) -0.2460(2) 0.2982(2) 0.1004(8) Uani 1 1 d .
F2 F 0.7021(3) -0.3079(2) 0.20880(15) 0.0936(7) Uani 1 1 d .
F3 F 0.6992(2) -0.38100(16) 0.37434(15) 0.0768(5) Uani 1 1 d .
F4 F 0.6614(2) 0.48987(17) 0.06229(15) 0.0798(6) Uani 1 1 d .
F5 F 0.83782(19) 0.3354(2) 0.16736(17) 0.0837(6) Uani 1 1 d .
F6 F 0.7040(2) 0.28578(19) 0.06216(14) 0.0768(5) Uani 1 1 d .
C1 C 0.7831(2) 0.0535(3) 0.50162(19) 0.0410(5) Uani 1 1 d .
C2 C 0.7955(4) 0.1882(4) 0.5115(3) 0.0717(9) Uani 1 1 d .
H2A H 0.7411 0.2652 0.4503 0.108 Uiso 1 1 calc R
H2B H 0.9045 0.1976 0.5138 0.108 Uiso 1 1 calc R
H2C H 0.7489 0.1899 0.5770 0.108 Uiso 1 1 calc R
C3 C 0.7131(3) -0.2696(2) 0.28953(19) 0.0448(5) Uani 1 1 d .
C4 C 0.5907(2) -0.1463(2) 0.28498(16) 0.0327(4) Uani 1 1 d .
C5 C 0.4735(3) -0.0991(2) 0.20703(17) 0.0364(4) Uani 1 1 d .
C6 C 0.3504(2) 0.0058(2) 0.20272(15) 0.0314(4) Uani 1 1 d .
C7 C 0.2167(3) 0.0554(2) 0.11943(18) 0.0417(5) Uani 1 1 d .
C8 C 0.2354(3) -0.0162(3) 0.0401(2) 0.0596(7) Uani 1 1 d .
H8A H 0.3339 -0.0031 0.0060 0.089 Uiso 1 1 calc R
H8B H 0.1504 0.0241 -0.0142 0.089 Uiso 1 1 calc R
H8C H 0.2339 -0.1156 0.0775 0.089 Uiso 1 1 calc R
C9 C 0.0685(3) 0.0262(4) 0.1787(2) 0.0639(8) Uani 1 1 d .
H9A H 0.0746 -0.0740 0.2170 0.096 Uiso 1 1 calc R
H9B H -0.0205 0.0616 0.1275 0.096 Uiso 1 1 calc R
H9C H 0.0566 0.0724 0.2293 0.096 Uiso 1 1 calc R
C10 C 0.2093(4) 0.2119(3) 0.0601(2) 0.0725(10) Uani 1 1 d .
H10A H 0.1907 0.2584 0.1104 0.109 Uiso 1 1 calc R
H10B H 0.1251 0.2474 0.0053 0.109 Uiso 1 1 calc R
H10C H 0.3074 0.2302 0.0267 0.109 Uiso 1 1 calc R
C11 C 0.6962(3) 0.3557(3) 0.1248(2) 0.0513(6) Uani 1 1 d .
C12 C 0.5819(2) 0.3069(2) 0.21124(16) 0.0332(4) Uani 1 1 d .
C13 C 0.4569(3) 0.3990(2) 0.21608(18) 0.0386(5) Uani 1 1 d .
C14 C 0.3468(2) 0.36229(19) 0.29491(15) 0.0291(4) Uani 1 1 d .
C15 C 0.2106(2) 0.4699(2) 0.29845(17) 0.0354(4) Uani 1 1 d .
C16 C 0.0939(3) 0.3991(3) 0.3747(2) 0.0558(7) Uani 1 1 d .
H16A H 0.0535 0.3348 0.3494 0.084 Uiso 1 1 calc R
H16B H 0.0088 0.4692 0.3783 0.084 Uiso 1 1 calc R
H16C H 0.1443 0.3476 0.4456 0.084 Uiso 1 1 calc R
C17 C 0.1319(3) 0.5483(3) 0.1876(2) 0.0596(7) Uani 1 1 d .
H17A H 0.1000 0.4821 0.1608 0.089 Uiso 1 1 calc R
H17B H 0.2043 0.6003 0.1396 0.089 Uiso 1 1 calc R
H17C H 0.0409 0.6129 0.1917 0.089 Uiso 1 1 calc R
C18 C 0.2727(4) 0.5704(3) 0.3371(3) 0.0650(8) Uani 1 1 d .
H18A H 0.1869 0.6386 0.3427 0.098 Uiso 1 1 calc R
H18B H 0.3452 0.6183 0.2866 0.098 Uiso 1 1 calc R
H18C H 0.3261 0.5190 0.4070 0.098 Uiso 1 1 calc R
H1 H 0.480(3) -0.138(3) 0.162(2) 0.043(7) Uiso 1 1 d .
H2 H 0.443(3) 0.486(3) 0.165(2) 0.057(8) Uiso 1 1 d .
H4 H 0.836(3) -0.029(3) 0.560(2) 0.043(7) Uiso 1 1 d .
H5 H 0.828(3) 0.046(3) 0.439(2) 0.043(7) Uiso 1 1 d .

loop_
_atom_site_aniso_label
_atom_site_aniso_U_11
_atom_site_aniso_U_22
_atom_site_aniso_U_33
_atom_site_aniso_U_23
_atom_site_aniso_U_13
_atom_site_aniso_U_12
Fe1 0.02844(15) 0.02306(15) 0.02513(15) -0.00849(11) -0.00180(10) 0.00028(10)
O1 0.0259(6) 0.0244(6) 0.0284(6) -0.0085(5) -0.0014(5) -0.0036(5)
O2 0.0352(7) 0.0305(7) 0.0357(7) -0.0155(6) -0.0027(6) 0.0043(6)
O3 0.0345(7) 0.0378(8) 0.0313(7) -0.0163(6) -0.0064(6) 0.0037(6)
O4 0.0331(7) 0.0327(8) 0.0316(7) -0.0068(6) 0.0055(6) 0.0016(6)
O5 0.0342(7) 0.0227(7) 0.0278(6) -0.0072(5) 0.0029(5) 0.0005(5)
F1 0.0411(9) 0.0821(13) 0.202(3) -0.0848(16) 0.0278(12) -0.0018(9)
F2 0.1201(17) 0.0917(14) 0.0715(12) -0.0591(11) -0.0186(11) 0.0493(12)
F3 0.0965(14) 0.0384(9) 0.0752(12) -0.0107(8) 0.0094(10) 0.0181(8)
F4 0.0815(12) 0.0452(9) 0.0825(12) 0.0064(8) 0.0472(10) -0.0065(8)
F5 0.0419(9) 0.0947(14) 0.1025(15) -0.0207(12) 0.0242(9) -0.0213(9)
F6 0.1047(14) 0.0726(11) 0.0525(9) -0.0240(9) 0.0428(9) -0.0160(10)
C1 0.0294(10) 0.0576(15) 0.0368(11) -0.0168(11) 0.0026(9) -0.0127(10)
C2 0.086(2) 0.081(2) 0.0687(19) -0.0339(17) 0.0143(16) -0.0590(19)
C3 0.0497(13) 0.0401(13) 0.0449(12) -0.0213(10) 0.0047(10) 0.0048(10)
C4 0.0365(10) 0.0274(10) 0.0330(10) -0.0112(8) 0.0079(8) -0.0036(8)
C5 0.0456(12) 0.0345(11) 0.0330(10) -0.0175(9) 0.0019(9) -0.0061(9)
C6 0.0385(10) 0.0290(10) 0.0272(9) -0.0096(8) 0.0000(8) -0.0098(8)
C7 0.0491(13) 0.0400(12) 0.0370(11) -0.0158(10) -0.0115(9) -0.0057(10)
C8 0.0666(17) 0.0710(18) 0.0518(15) -0.0365(14) -0.0167(13) -0.0069(14)
C9 0.0389(13) 0.087(2) 0.0719(19) -0.0395(17) -0.0126(12) -0.0040(13)
C10 0.113(3) 0.0420(15) 0.0503(16) -0.0050(12) -0.0412(17) -0.0064(15)
C11 0.0483(14) 0.0406(13) 0.0532(14) -0.0062(11) 0.0201(11) -0.0049(10)
C12 0.0345(10) 0.0310(10) 0.0315(10) -0.0083(8) 0.0044(8) -0.0075(8)
C13 0.0421(11) 0.0260(10) 0.0394(11) -0.0044(9) 0.0091(9) -0.0031(8)
C14 0.0328(9) 0.0247(9) 0.0296(9) -0.0108(7) -0.0005(7) -0.0028(7)
C15 0.0408(11) 0.0246(10) 0.0358(10) -0.0088(8) 0.0053(8) 0.0014(8)
C16 0.0465(13) 0.0424(14) 0.0615(16) -0.0070(12) 0.0177(12) 0.0071(10)
C17 0.0567(15) 0.0563(16) 0.0470(14) -0.0099(12) 0.0019(12) 0.0194(12)
C18 0.0754(19) 0.0504(16) 0.081(2) -0.0402(15) 0.0091(16) -0.0054(14)

loop_
_atom_type_symbol
_atom_type_description
_atom_type_scat_dispersion_real
_atom_type_scat_dispersion_imag
_atom_type_scat_source
C C 0.0033 0.0016 'International Tables Vol C Tables 4.2.6.8 and 6.1.1.4'
H H 0.0000 0.0000 'International Tables Vol C Tables 4.2.6.8 and 6.1.1.4'
O O 0.0106 0.0060 'International Tables Vol C Tables 4.2.6.8 and 6.1.1.4'
F F 0.0171 0.0103 'International Tables Vol C Tables 4.2.6.8 and 6.1.1.4'
Fe Fe 0.3463 0.8444 'International Tables Vol C Tables 4.2.6.8 and 6.1.1.4'

loop_
_geom_angle_atom_site_label_1
_geom_angle_atom_site_label_2
_geom_angle_atom_site_label_3
_geom_angle
_geom_angle_site_symmetry_1
_geom_angle_site_symmetry_3
O1 Fe1 O1 77.24(6) . 2_656
O1 Fe1 O4 95.51(6) . .
O1 Fe1 O4 170.64(6) 2_656 .
O1 Fe1 O3 171.21(6) . .
O1 Fe1 O3 94.45(6) 2_656 .
O4 Fe1 O3 93.05(6) . .
O1 Fe1 O2 92.59(5) . .
O1 Fe1 O2 97.97(6) 2_656 .
O4 Fe1 O2 88.16(6) . .
O3 Fe1 O2 85.67(6) . .
O1 Fe1 O5 98.97(5) . .
O1 Fe1 O5 89.24(5) 2_656 .
O4 Fe1 O5 86.04(6) . .
O3 Fe1 O5 83.60(6) . .
O2 Fe1 O5 167.51(6) . .
C1 O1 Fe1 128.14(12) . .
C1 O1 Fe1 127.38(12) . 2_656
Fe1 O1 Fe1 102.76(6) . 2_656
C4 O2 Fe1 126.67(13) . .
C6 O3 Fe1 131.92(13) . .
C12 O4 Fe1 126.72(13) . .
C14 O5 Fe1 131.33(12) . .
O1 C1 C2 110.2(2) . .
O1 C1 H4 106.0(15) . .
C2 C1 H4 114.8(15) . .
O1 C1 H5 108.7(15) . .
C2 C1 H5 112.9(15) . .
H4 C1 H5 104(2) . .
C1 C2 H2A 109.5 . .
C1 C2 H2B 109.5 . .
H2A C2 H2B 109.5 . .
C1 C2 H2C 109.5 . .
H2A C2 H2C 109.5 . .
H2B C2 H2C 109.5 . .
F1 C3 F2 109.4(2) . .
F1 C3 F3 105.6(2) . .
F2 C3 F3 104.7(2) . .
F1 C3 C4 111.7(2) . .
F2 C3 C4 114.0(2) . .
F3 C3 C4 110.77(19) . .
O2 C4 C5 129.23(19) . .
O2 C4 C3 112.29(18) . .
C5 C4 C3 118.46(19) . .
C4 C5 C6 121.89(19) . .
C4 C5 H1 115.5(17) . .
C6 C5 H1 122.6(17) . .
O3 C6 C5 122.62(18) . .
O3 C6 C7 114.87(18) . .
C5 C6 C7 122.50(18) . .
C6 C7 C8 113.1(2) . .
C6 C7 C10 107.19(19) . .
C8 C7 C10 109.5(2) . .
C6 C7 C9 107.44(19) . .
C8 C7 C9 109.6(2) . .
C10 C7 C9 109.9(3) . .
C7 C8 H8A 109.5 . .
C7 C8 H8B 109.5 . .
H8A C8 H8B 109.5 . .
C7 C8 H8C 109.5 . .
H8A C8 H8C 109.5 . .
H8B C8 H8C 109.5 . .
C7 C9 H9A 109.5 . .
C7 C9 H9B 109.5 . .
H9A C9 H9B 109.5 . .
C7 C9 H9C 109.5 . .
H9A C9 H9C 109.5 . .
H9B C9 H9C 109.5 . .
C7 C10 H10A 109.5 . .
C7 C10 H10B 109.5 . .
H10A C10 H10B 109.5 . .
C7 C10 H10C 109.5 . .
H10A C10 H10C 109.5 . .
H10B C10 H10C 109.5 . .
F6 C11 F5 106.7(2) . .
F6 C11 F4 106.7(2) . .
F5 C11 F4 107.2(2) . .
F6 C11 C12 111.3(2) . .
F5 C11 C12 110.8(2) . .
F4 C11 C12 113.80(19) . .
O4 C12 C13 128.99(19) . .
O4 C12 C11 111.87(18) . .
C13 C12 C11 119.14(19) . .
C12 C13 C14 122.54(19) . .
C12 C13 H2 118.0(18) . .
C14 C13 H2 119.4(18) . .
O5 C14 C13 122.11(18) . .
O5 C14 C15 117.30(17) . .
C13 C14 C15 120.58(17) . .
C16 C15 C18 109.6(2) . .
C16 C15 C14 110.05(17) . .
C18 C15 C14 107.88(19) . .
C16 C15 C17 109.2(2) . .
C18 C15 C17 110.0(2) . .
C14 C15 C17 110.16(17) . .
C15 C16 H16A 109.5 . .
C15 C16 H16B 109.5 . .
H16A C16 H16B 109.5 . .
C15 C16 H16C 109.5 . .
H16A C16 H16C 109.5 . .
H16B C16 H16C 109.5 . .
C15 C17 H17A 109.5 . .
C15 C17 H17B 109.5 . .
H17A C17 H17B 109.5 . .
C15 C17 H17C 109.5 . .
H17A C17 H17C 109.5 . .
H17B C17 H17C 109.5 . .
C15 C18 H18A 109.5 . .
C15 C18 H18B 109.5 . .
H18A C18 H18B 109.5 . .
C15 C18 H18C 109.5 . .
H18A C18 H18C 109.5 . .
H18B C18 H18C 109.5 . .

loop_
_geom_bond_atom_site_label_1
_geom_bond_atom_site_label_2
_geom_bond_distance
_geom_bond_site_symmetry_2
Fe1 Fe1 3.0630(5) 2_656
Fe1 O1 1.9497(13) .
Fe1 O1 1.9706(13) 2_656
Fe1 O4 1.9943(14) .
Fe1 O3 2.0102(14) .
Fe1 O2 2.0133(13) .
Fe1 O5 2.0229(13) .
O1 C1 1.426(2) .
O1 Fe1 1.9706(13) 2_656
O2 C4 1.263(2) .
O3 C6 1.260(2) .
O4 C12 1.269(2) .
O5 C14 1.253(2) .
F1 C3 1.303(3) .
F2 C3 1.316(3) .
F3 C3 1.321(3) .
F4 C11 1.335(3) .
F5 C11 1.330(3) .
F6 C11 1.318(3) .
C1 C2 1.499(4) .
C1 H4 0.98(3) .
C1 H5 0.96(3) .
C2 H2A 0.9800 .
C2 H2B 0.9800 .
C2 H2C 0.9800 .
C3 C4 1.533(3) .
C4 C5 1.379(3) .
C5 C6 1.404(3) .
C5 H1 0.85(3) .
C6 C7 1.527(3) .
C7 C8 1.529(3) .
C7 C10 1.532(3) .
C7 C9 1.532(4) .
C8 H8A 0.9800 .
C8 H8B 0.9800 .
C8 H8C 0.9800 .
C9 H9A 0.9800 .
C9 H9B 0.9800 .
C9 H9C 0.9800 .
C10 H10A 0.9800 .
C10 H10B 0.9800 .
C10 H10C 0.9800 .
C11 C12 1.526(3) .
C12 C13 1.365(3) .
C13 C14 1.418(3) .
C13 H2 0.91(3) .
C14 C15 1.528(3) .
C15 C16 1.521(3) .
C15 C18 1.521(4) .
C15 C17 1.530(3) .
C16 H16A 0.9800 .
C16 H16B 0.9800 .
C16 H16C 0.9800 .
C17 H17A 0.9800 .
C17 H17B 0.9800 .
C17 H17C 0.9800 .
C18 H18A 0.9800 .
C18 H18B 0.9800 .
C18 H18C 0.9800 .
